data_4316185
loop_
_publ_author_name
'Michael J. Wiester'
'Adam B. Braunschweig'
'Hyojong Yoo'
'Chad A. Mirkin'

_publ_contact_author_email chadnano@northwestern.edu
_publ_contact_author_name 'Chad A. Mirkin'
_publ_section_title
;
 Solvent and Temperature Induced Switching Between Structural Isomers of
 RhI Phosphinoalkyl Thioether (PS) Complexes
;
_journal_name_full 'Inorganic Chemistry'
_journal_page_first 7188
_journal_page_last 7196
_journal_paper_doi 10.1021/ic101021t
_journal_volume 49
_journal_year 2010
_chemical_formula_sum 'C40 H30 Cl F8 P2 Rh S2'
_chemical_formula_weight 927.06
_chemical_name_systematic
; 

cis-[k2-(Ph2PCH2CH2S(2,3,5,6-F4-C6H1))-k1-(Ph2PCH2CH2S(2,3,5,6-F4-C6H1)) ClRh] 

;
_space_group_IT_number 2
_symmetry_cell_setting triclinic
_symmetry_space_group_name_Hall '-P 1'
_symmetry_space_group_name_H-M 'P -1'
_atom_sites_solution_hydrogens geom
_atom_sites_solution_primary direct
_atom_sites_solution_secondary difmap
_audit_creation_method SHELXL-97
_cell_angle_alpha 94.7510(10)
_cell_angle_beta 100.1780(10)
_cell_angle_gamma 90.43
_cell_formula_units_Z 2
_cell_length_a 11.52400(10)
_cell_length_b 11.62780(10)
_cell_length_c 14.05650(10)
_cell_measurement_reflns_used 9916
_cell_measurement_temperature 100(2)
_cell_measurement_theta_max 30.42
_cell_measurement_theta_min 2.48
_cell_volume 1847.07(3)
_computing_cell_refinement 'SAINT V7.23A (Bruker, 2005)'
_computing_data_collection 'APEX2 V2.1-4 (Bruker, 2007)'
_computing_data_reduction 'Bruker SAINT'
_computing_molecular_graphics 'Bruker SHELXTL'
_computing_publication_material 'Bruker SHELXTL'
_computing_structure_refinement 'SHELXL-97 (Sheldrick, 1997)'
_computing_structure_solution 'SHELXS-97 (Sheldrick, 1990)'
_diffrn_ambient_temperature 100(2)
_diffrn_measured_fraction_theta_full 0.996
_diffrn_measured_fraction_theta_max 0.996
_diffrn_measurement_device_type 'CCD area detector'
_diffrn_measurement_method 'phi and omega scans'
_diffrn_radiation_monochromator graphite
_diffrn_radiation_source 'fine-focus sealed tube'
_diffrn_radiation_type MoK\a
_diffrn_radiation_wavelength 0.71073
_diffrn_reflns_av_R_equivalents 0.0467
_diffrn_reflns_av_sigmaI/netI 0.0313
_diffrn_reflns_limit_h_max 16
_diffrn_reflns_limit_h_min -16
_diffrn_reflns_limit_k_max 16
_diffrn_reflns_limit_k_min -16
_diffrn_reflns_limit_l_max 20
_diffrn_reflns_limit_l_min -20
_diffrn_reflns_number 71648
_diffrn_reflns_theta_full 30.46
_diffrn_reflns_theta_max 30.46
_diffrn_reflns_theta_min 2.11
_exptl_absorpt_coefficient_mu 0.806
_exptl_absorpt_correction_T_max 0.9166
_exptl_absorpt_correction_T_min 0.8040
_exptl_absorpt_correction_type numerical
_exptl_absorpt_process_details face-indexed
_exptl_crystal_colour yellow
_exptl_crystal_density_diffrn 1.667
_exptl_crystal_density_method 'not measured'
_exptl_crystal_description block
_exptl_crystal_F_000 932
_exptl_crystal_size_max 0.28
_exptl_crystal_size_mid 0.20
_exptl_crystal_size_min 0.11
_refine_diff_density_max 0.624
_refine_diff_density_min -0.664
_refine_diff_density_rms 0.070
_refine_ls_extinction_method none
_refine_ls_goodness_of_fit_ref 1.046
_refine_ls_hydrogen_treatment constr
_refine_ls_matrix_type full
_refine_ls_number_parameters 487
_refine_ls_number_reflns 11187
_refine_ls_number_restraints 0
_refine_ls_restrained_S_all 1.046
_refine_ls_R_factor_all 0.0313
_refine_ls_R_factor_gt 0.0249
_refine_ls_shift/su_max 0.002
_refine_ls_shift/su_mean 0.000
_refine_ls_structure_factor_coef Fsqd
_refine_ls_weighting_details 'calc w=1/[\s^2^(Fo^2^)+(0.0319P)^2^+0.1729P] where P=(Fo^2^+2Fc^2^)/3'
_refine_ls_weighting_scheme calc
_refine_ls_wR_factor_gt 0.0615
_refine_ls_wR_factor_ref 0.0636
_reflns_number_gt 9589
_reflns_number_total 11187
_reflns_threshold_expression >2sigma(I)
_cod_data_source_file ic101021t_si_002_4.cif
_cod_data_source_block 8g
_cod_depositor_comments
;
The following automatic conversions were performed:

'_symmetry_cell_setting' value 'Triclinic' changed to 'triclinic'
according to the built-in table from CIF Core dictionary named
'cif_core.dic' version 2.4.1 from 2010-06-29.

Automatic conversion script
Id: cif_fix_values 1646 2011-03-28 12:23:43Z adriana 
;
_cod_database_code 4316185

loop_
_symmetry_equiv_pos_as_xyz
'x, y, z'
'-x, -y, -z'

loop_
_atom_site_label
_atom_site_type_symbol
_atom_site_fract_x
_atom_site_fract_y
_atom_site_fract_z
_atom_site_U_iso_or_equiv
_atom_site_adp_type
_atom_site_occupancy
_atom_site_symmetry_multiplicity
_atom_site_calc_flag
_atom_site_refinement_flags
_atom_site_disorder_assembly
_atom_site_disorder_group
Rh1 Rh 0.233559(9) 0.286793(8) 0.284938(7) 0.01271(3) Uani 1 1 d . . .
Cl1 Cl 0.22708(4) 0.08040(3) 0.27536(3) 0.02193(8) Uani 1 1 d . . .
S1 S 0.23161(3) 0.27266(3) 0.44803(2) 0.01587(7) Uani 1 1 d . . .
S2 S 0.57637(4) 0.13276(4) 0.11287(3) 0.02430(8) Uani 1 1 d . . .
P1 P 0.24790(3) 0.47496(3) 0.31918(3) 0.01376(7) Uani 1 1 d . . .
P2 P 0.22665(3) 0.27824(3) 0.12325(3) 0.01330(7) Uani 1 1 d . . .
F1 F 0.48969(8) 0.29208(8) 0.40702(7) 0.0247(2) Uani 1 1 d . . .
F2 F 0.67536(8) 0.18114(8) 0.48906(7) 0.0268(2) Uani 1 1 d . . .
F3 F 0.44778(10) 0.01329(9) 0.69038(8) 0.0345(3) Uani 1 1 d . . .
F4 F 0.25749(9) 0.11973(8) 0.60622(7) 0.0284(2) Uani 1 1 d . . .
F5 F 0.67039(9) 0.34827(8) 0.25211(7) 0.0277(2) Uani 1 1 d . . .
F6 F 0.85891(10) 0.35921(9) 0.39221(8) 0.0335(2) Uani 1 1 d . . .
F7 F 0.93447(9) -0.03150(9) 0.31461(8) 0.0352(2) Uani 1 1 d . . .
F8 F 0.74026(9) -0.04774(8) 0.17822(8) 0.0309(2) Uani 1 1 d . . .
C1 C 0.24509(14) 0.42011(12) 0.50620(11) 0.0191(3) Uani 1 1 d . . .
H1A H 0.1655 0.4502 0.5090 0.023 Uiso 1 1 calc R . .
H1B H 0.2886 0.4197 0.5735 0.023 Uiso 1 1 calc R . .
C2 C 0.30972(13) 0.49862(12) 0.45058(10) 0.0178(3) Uani 1 1 d . . .
H2A H 0.3949 0.4816 0.4618 0.021 Uiso 1 1 calc R . .
H2B H 0.3007 0.5803 0.4737 0.021 Uiso 1 1 calc R . .
C3 C 0.36533(13) 0.20994(12) 0.50349(10) 0.0162(3) Uani 1 1 d . . .
C4 C 0.47464(13) 0.22343(12) 0.47669(10) 0.0175(3) Uani 1 1 d . . .
C5 C 0.57240(13) 0.16658(12) 0.52022(11) 0.0186(3) Uani 1 1 d . . .
C6 C 0.56637(14) 0.09535(12) 0.59302(11) 0.0206(3) Uani 1 1 d . . .
H6 H 0.6340 0.0574 0.6233 0.025 Uiso 1 1 calc R . .
C7 C 0.45883(15) 0.08170(13) 0.61981(11) 0.0219(3) Uani 1 1 d . . .
C8 C 0.35980(14) 0.13694(12) 0.57653(11) 0.0190(3) Uani 1 1 d . . .
C9 C 0.11014(13) 0.55391(12) 0.31133(10) 0.0154(3) Uani 1 1 d . . .
C10 C 0.10420(14) 0.66327(12) 0.35932(11) 0.0204(3) Uani 1 1 d . . .
H10 H 0.1738 0.6995 0.3963 0.024 Uiso 1 1 calc R . .
C11 C -0.00222(15) 0.71960(13) 0.35361(12) 0.0232(3) Uani 1 1 d . . .
H11 H -0.0055 0.7931 0.3879 0.028 Uiso 1 1 calc R . .
C12 C -0.10365(14) 0.66885(14) 0.29804(12) 0.0231(3) Uani 1 1 d . . .
H12 H -0.1761 0.7084 0.2927 0.028 Uiso 1 1 calc R . .
C13 C -0.09943(14) 0.56012(14) 0.25003(12) 0.0225(3) Uani 1 1 d . . .
H13 H -0.1690 0.5252 0.2118 0.027 Uiso 1 1 calc R . .
C14 C 0.00680(13) 0.50214(13) 0.25787(11) 0.0177(3) Uani 1 1 d . . .
H14 H 0.0088 0.4268 0.2265 0.021 Uiso 1 1 calc R . .
C15 C 0.34811(13) 0.56762(12) 0.27023(10) 0.0154(3) Uani 1 1 d . . .
C16 C 0.31393(14) 0.66765(12) 0.22461(11) 0.0189(3) Uani 1 1 d . . .
H16 H 0.2343 0.6912 0.2179 0.023 Uiso 1 1 calc R . .
C17 C 0.39595(15) 0.73284(13) 0.18899(12) 0.0235(3) Uani 1 1 d . . .
H17 H 0.3717 0.8003 0.1578 0.028 Uiso 1 1 calc R . .
C18 C 0.51226(15) 0.70036(14) 0.19860(12) 0.0242(3) Uani 1 1 d . . .
H18 H 0.5681 0.7459 0.1750 0.029 Uiso 1 1 calc R . .
C19 C 0.54716(14) 0.60039(14) 0.24307(11) 0.0220(3) Uani 1 1 d . . .
H19 H 0.6269 0.5773 0.2494 0.026 Uiso 1 1 calc R . .
C20 C 0.46582(14) 0.53437(13) 0.27821(11) 0.0196(3) Uani 1 1 d . . .
H20 H 0.4902 0.4660 0.3079 0.024 Uiso 1 1 calc R . .
C21 C 0.34381(13) 0.18350(12) 0.09063(11) 0.0188(3) Uani 1 1 d . . .
H21A H 0.3211 0.1019 0.0940 0.023 Uiso 1 1 calc R . .
H21B H 0.3537 0.1936 0.0233 0.023 Uiso 1 1 calc R . .
C22 C 0.46030(14) 0.21267(14) 0.15989(12) 0.0225(3) Uani 1 1 d . . .
H22A H 0.4551 0.1907 0.2256 0.027 Uiso 1 1 calc R . .
H22B H 0.4777 0.2966 0.1642 0.027 Uiso 1 1 calc R . .
C23 C 0.69730(14) 0.14916(13) 0.20979(12) 0.0215(3) Uani 1 1 d . . .
C24 C 0.73289(14) 0.25140(14) 0.26693(12) 0.0226(3) Uani 1 1 d . . .
C25 C 0.83161(15) 0.25793(14) 0.33811(12) 0.0250(3) Uani 1 1 d . . .
C26 C 0.90262(15) 0.16429(15) 0.35606(13) 0.0266(3) Uani 1 1 d . . .
H26 H 0.9713 0.1695 0.4050 0.032 Uiso 1 1 calc R . .
C27 C 0.86920(15) 0.06311(14) 0.29979(13) 0.0259(3) Uani 1 1 d . . .
C28 C 0.76891(15) 0.05444(13) 0.22974(12) 0.0241(3) Uani 1 1 d . . .
C29 C 0.24196(13) 0.40672(11) 0.05930(10) 0.0150(3) Uani 1 1 d . . .
C30 C 0.15140(13) 0.48604(12) 0.05460(10) 0.0169(3) Uani 1 1 d . . .
H30 H 0.0851 0.4716 0.0839 0.020 Uiso 1 1 calc R . .
C31 C 0.15677(14) 0.58601(12) 0.00755(11) 0.0188(3) Uani 1 1 d . . .
H31 H 0.0945 0.6394 0.0052 0.023 Uiso 1 1 calc R . .
C32 C 0.25262(14) 0.60791(13) -0.03586(11) 0.0203(3) Uani 1 1 d . . .
H32 H 0.2568 0.6766 -0.0674 0.024 Uiso 1 1 calc R . .
C33 C 0.34218(14) 0.52908(13) -0.03295(11) 0.0219(3) Uani 1 1 d . . .
H33 H 0.4077 0.5434 -0.0633 0.026 Uiso 1 1 calc R . .
C34 C 0.33699(14) 0.42903(13) 0.01408(11) 0.0194(3) Uani 1 1 d . . .
H34 H 0.3989 0.3754 0.0154 0.023 Uiso 1 1 calc R . .
C35 C 0.09385(13) 0.21150(11) 0.04780(10) 0.0143(3) Uani 1 1 d . . .
C36 C 0.08086(14) 0.20500(12) -0.05369(10) 0.0178(3) Uani 1 1 d . . .
H36 H 0.1411 0.2358 -0.0831 0.021 Uiso 1 1 calc R . .
C37 C -0.01929(14) 0.15389(13) -0.11131(11) 0.0204(3) Uani 1 1 d . . .
H37 H -0.0271 0.1491 -0.1800 0.024 Uiso 1 1 calc R . .
C38 C -0.10809(14) 0.10969(12) -0.06890(11) 0.0198(3) Uani 1 1 d . . .
H38 H -0.1769 0.0751 -0.1085 0.024 Uiso 1 1 calc R . .
C39 C -0.09626(13) 0.11604(12) 0.03129(11) 0.0184(3) Uani 1 1 d . . .
H39 H -0.1571 0.0857 0.0602 0.022 Uiso 1 1 calc R . .
C40 C 0.00466(13) 0.16692(12) 0.08986(10) 0.0162(3) Uani 1 1 d . . .
H40 H 0.0124 0.1711 0.1585 0.019 Uiso 1 1 calc R . .

loop_
_atom_site_aniso_label
_atom_site_aniso_U_11
_atom_site_aniso_U_22
_atom_site_aniso_U_33
_atom_site_aniso_U_23
_atom_site_aniso_U_13
_atom_site_aniso_U_12
Rh1 0.01414(6) 0.01178(5) 0.01112(5) 0.00184(4) -0.00113(4) 0.00098(4)
Cl1 0.0318(2) 0.01330(14) 0.01750(16) 0.00256(12) -0.00492(14) 0.00121(13)
S1 0.01661(17) 0.01720(15) 0.01342(15) 0.00319(12) 0.00071(13) 0.00133(12)
S2 0.0221(2) 0.02789(19) 0.02347(19) 0.00317(15) 0.00502(16) 0.00598(15)
P1 0.01388(17) 0.01289(15) 0.01342(16) 0.00104(12) -0.00049(13) 0.00075(12)
P2 0.01416(17) 0.01287(15) 0.01224(16) 0.00186(12) 0.00019(13) 0.00152(12)
F1 0.0204(5) 0.0279(5) 0.0272(5) 0.0155(4) 0.0015(4) -0.0002(4)
F2 0.0168(5) 0.0293(5) 0.0337(5) 0.0087(4) 0.0004(4) -0.0004(4)
F3 0.0427(6) 0.0367(6) 0.0298(5) 0.0233(5) 0.0119(5) 0.0145(5)
F4 0.0307(5) 0.0322(5) 0.0283(5) 0.0155(4) 0.0156(4) 0.0099(4)
F5 0.0267(5) 0.0209(4) 0.0354(6) 0.0055(4) 0.0039(4) 0.0070(4)
F6 0.0351(6) 0.0309(5) 0.0329(6) -0.0003(4) 0.0027(5) 0.0003(4)
F7 0.0312(6) 0.0320(5) 0.0454(6) 0.0156(5) 0.0086(5) 0.0159(4)
F8 0.0320(6) 0.0222(5) 0.0396(6) 0.0022(4) 0.0094(5) 0.0070(4)
C1 0.0247(8) 0.0188(6) 0.0136(6) 0.0008(5) 0.0027(6) 0.0043(6)
C2 0.0188(7) 0.0171(6) 0.0155(7) 0.0000(5) -0.0018(5) 0.0015(5)
C3 0.0203(7) 0.0141(6) 0.0132(6) 0.0016(5) -0.0004(5) 0.0016(5)
C4 0.0214(7) 0.0156(6) 0.0145(6) 0.0040(5) -0.0011(5) -0.0012(5)
C5 0.0169(7) 0.0172(6) 0.0197(7) 0.0004(5) -0.0014(6) -0.0013(5)
C6 0.0251(8) 0.0170(6) 0.0171(7) 0.0017(5) -0.0030(6) 0.0034(6)
C7 0.0335(9) 0.0185(7) 0.0145(7) 0.0069(5) 0.0034(6) 0.0053(6)
C8 0.0245(8) 0.0179(6) 0.0155(7) 0.0028(5) 0.0053(6) 0.0029(6)
C9 0.0167(7) 0.0156(6) 0.0140(6) 0.0028(5) 0.0018(5) 0.0024(5)
C10 0.0226(8) 0.0166(6) 0.0203(7) 0.0002(5) -0.0001(6) 0.0017(6)
C11 0.0295(9) 0.0187(7) 0.0214(7) 0.0014(6) 0.0046(6) 0.0072(6)
C12 0.0210(8) 0.0267(7) 0.0234(8) 0.0057(6) 0.0068(6) 0.0086(6)
C13 0.0155(7) 0.0275(8) 0.0241(8) 0.0009(6) 0.0030(6) 0.0020(6)
C14 0.0163(7) 0.0197(6) 0.0171(7) 0.0005(5) 0.0035(5) 0.0003(5)
C15 0.0169(7) 0.0144(6) 0.0137(6) -0.0013(5) 0.0002(5) -0.0021(5)
C16 0.0211(7) 0.0171(6) 0.0173(7) 0.0015(5) 0.0001(6) -0.0009(5)
C17 0.0290(9) 0.0191(7) 0.0222(8) 0.0042(6) 0.0029(6) -0.0029(6)
C18 0.0259(8) 0.0253(7) 0.0212(7) 0.0004(6) 0.0048(6) -0.0080(6)
C19 0.0170(7) 0.0277(8) 0.0207(7) 0.0000(6) 0.0026(6) -0.0020(6)
C20 0.0187(7) 0.0200(7) 0.0191(7) 0.0015(5) 0.0011(6) 0.0012(5)
C21 0.0190(7) 0.0179(6) 0.0194(7) 0.0015(5) 0.0030(6) 0.0049(5)
C22 0.0182(7) 0.0257(7) 0.0232(8) 0.0028(6) 0.0023(6) 0.0076(6)
C23 0.0205(8) 0.0241(7) 0.0223(7) 0.0075(6) 0.0078(6) 0.0044(6)
C24 0.0222(8) 0.0222(7) 0.0262(8) 0.0094(6) 0.0081(6) 0.0064(6)
C25 0.0259(8) 0.0247(7) 0.0265(8) 0.0047(6) 0.0096(7) 0.0015(6)
C26 0.0220(8) 0.0331(8) 0.0264(8) 0.0107(7) 0.0045(7) 0.0036(7)
C27 0.0252(8) 0.0264(8) 0.0300(9) 0.0121(7) 0.0104(7) 0.0103(6)
C28 0.0247(8) 0.0226(7) 0.0278(8) 0.0060(6) 0.0104(7) 0.0056(6)
C29 0.0159(7) 0.0148(6) 0.0130(6) 0.0014(5) -0.0007(5) -0.0008(5)
C30 0.0183(7) 0.0167(6) 0.0158(7) 0.0021(5) 0.0031(5) 0.0012(5)
C31 0.0224(8) 0.0152(6) 0.0177(7) 0.0023(5) 0.0003(6) 0.0022(5)
C32 0.0252(8) 0.0179(6) 0.0172(7) 0.0043(5) 0.0007(6) -0.0028(6)
C33 0.0197(7) 0.0262(7) 0.0209(7) 0.0059(6) 0.0047(6) -0.0034(6)
C34 0.0176(7) 0.0210(7) 0.0191(7) 0.0031(5) 0.0017(6) 0.0014(5)
C35 0.0171(7) 0.0115(6) 0.0133(6) 0.0009(5) 0.0004(5) 0.0020(5)
C36 0.0210(7) 0.0189(6) 0.0137(6) 0.0013(5) 0.0034(6) 0.0005(5)
C37 0.0254(8) 0.0204(7) 0.0132(6) -0.0012(5) -0.0006(6) 0.0020(6)
C38 0.0200(7) 0.0152(6) 0.0211(7) -0.0009(5) -0.0035(6) 0.0006(5)
C39 0.0177(7) 0.0157(6) 0.0217(7) 0.0031(5) 0.0026(6) -0.0002(5)
C40 0.0195(7) 0.0152(6) 0.0135(6) 0.0026(5) 0.0011(5) 0.0022(5)

loop_
_atom_type_symbol
_atom_type_description
_atom_type_scat_dispersion_real
_atom_type_scat_dispersion_imag
_atom_type_scat_source
C C 0.0033 0.0016 'International Tables Vol C Tables 4.2.6.8 and 6.1.1.4'
H H 0.0000 0.0000 'International Tables Vol C Tables 4.2.6.8 and 6.1.1.4'
F F 0.0171 0.0103 'International Tables Vol C Tables 4.2.6.8 and 6.1.1.4'
P P 0.1023 0.0942 'International Tables Vol C Tables 4.2.6.8 and 6.1.1.4'
S S 0.1246 0.1234 'International Tables Vol C Tables 4.2.6.8 and 6.1.1.4'
Cl Cl 0.1484 0.1585 'International Tables Vol C Tables 4.2.6.8 and 6.1.1.4'
Rh Rh -1.1178 0.9187 'International Tables Vol C Tables 4.2.6.8 and 6.1.1.4'

loop_
_geom_angle_atom_site_label_1
_geom_angle_atom_site_label_2
_geom_angle_atom_site_label_3
_geom_angle
_geom_angle_site_symmetry_1
_geom_angle_site_symmetry_3
_geom_angle_publ_flag
P1 Rh1 P2 99.689(13) . . ?
P1 Rh1 S1 86.996(13) . . ?
P2 Rh1 S1 173.006(13) . . ?
P1 Rh1 Cl1 170.728(13) . . ?
P2 Rh1 Cl1 89.315(13) . . ?
S1 Rh1 Cl1 84.092(13) . . ?
C3 S1 C1 102.31(7) . . ?
C3 S1 Rh1 109.78(5) . . ?
C1 S1 Rh1 106.66(5) . . ?
C23 S2 C22 103.49(7) . . ?
C9 P1 C15 105.07(6) . . ?
C9 P1 C2 101.72(7) . . ?
C15 P1 C2 100.16(7) . . ?
C9 P1 Rh1 117.18(5) . . ?
C15 P1 Rh1 123.11(5) . . ?
C2 P1 Rh1 106.17(5) . . ?
C35 P2 C29 100.24(6) . . ?
C35 P2 C21 102.45(7) . . ?
C29 P2 C21 103.81(7) . . ?
C35 P2 Rh1 116.27(5) . . ?
C29 P2 Rh1 122.47(5) . . ?
C21 P2 Rh1 109.22(5) . . ?
C2 C1 S1 110.91(10) . . ?
C2 C1 H1A 109.5 . . ?
S1 C1 H1A 109.5 . . ?
C2 C1 H1B 109.5 . . ?
S1 C1 H1B 109.5 . . ?
H1A C1 H1B 108.0 . . ?
C1 C2 P1 109.36(10) . . ?
C1 C2 H2A 109.8 . . ?
P1 C2 H2A 109.8 . . ?
C1 C2 H2B 109.8 . . ?
P1 C2 H2B 109.8 . . ?
H2A C2 H2B 108.3 . . ?
C4 C3 C8 116.52(13) . . ?
C4 C3 S1 125.27(10) . . ?
C8 C3 S1 118.14(12) . . ?
F1 C4 C5 117.32(13) . . ?
F1 C4 C3 121.32(12) . . ?
C5 C4 C3 121.36(13) . . ?
F2 C5 C6 119.89(13) . . ?
F2 C5 C4 118.37(13) . . ?
C6 C5 C4 121.73(14) . . ?
C7 C6 C5 117.19(14) . . ?
C7 C6 H6 121.4 . . ?
C5 C6 H6 121.4 . . ?
F3 C7 C6 119.76(13) . . ?
F3 C7 C8 118.29(15) . . ?
C6 C7 C8 121.94(13) . . ?
F4 C8 C7 118.82(13) . . ?
F4 C8 C3 119.93(13) . . ?
C7 C8 C3 121.25(14) . . ?
C14 C9 C10 118.66(13) . . ?
C14 C9 P1 119.06(11) . . ?
C10 C9 P1 122.26(11) . . ?
C11 C10 C9 120.77(15) . . ?
C11 C10 H10 119.6 . . ?
C9 C10 H10 119.6 . . ?
C12 C11 C10 120.08(15) . . ?
C12 C11 H11 120.0 . . ?
C10 C11 H11 120.0 . . ?
C11 C12 C13 119.91(14) . . ?
C11 C12 H12 120.0 . . ?
C13 C12 H12 120.0 . . ?
C12 C13 C14 120.03(15) . . ?
C12 C13 H13 120.0 . . ?
C14 C13 H13 120.0 . . ?
C13 C14 C9 120.50(14) . . ?
C13 C14 H14 119.8 . . ?
C9 C14 H14 119.8 . . ?
C16 C15 C20 118.59(13) . . ?
C16 C15 P1 124.14(11) . . ?
C20 C15 P1 117.26(10) . . ?
C17 C16 C15 120.36(15) . . ?
C17 C16 H16 119.8 . . ?
C15 C16 H16 119.8 . . ?
C18 C17 C16 120.62(14) . . ?
C18 C17 H17 119.7 . . ?
C16 C17 H17 119.7 . . ?
C17 C18 C19 119.57(15) . . ?
C17 C18 H18 120.2 . . ?
C19 C18 H18 120.2 . . ?
C20 C19 C18 120.22(15) . . ?
C20 C19 H19 119.9 . . ?
C18 C19 H19 119.9 . . ?
C19 C20 C15 120.63(13) . . ?
C19 C20 H20 119.7 . . ?
C15 C20 H20 119.7 . . ?
C22 C21 P2 110.27(10) . . ?
C22 C21 H21A 109.6 . . ?
P2 C21 H21A 109.6 . . ?
C22 C21 H21B 109.6 . . ?
P2 C21 H21B 109.6 . . ?
H21A C21 H21B 108.1 . . ?
C21 C22 S2 108.03(11) . . ?
C21 C22 H22A 110.1 . . ?
S2 C22 H22A 110.1 . . ?
C21 C22 H22B 110.1 . . ?
S2 C22 H22B 110.1 . . ?
H22A C22 H22B 108.4 . . ?
C24 C23 C28 115.56(15) . . ?
C24 C23 S2 125.69(11) . . ?
C28 C23 S2 118.68(13) . . ?
F5 C24 C25 118.09(15) . . ?
F5 C24 C23 119.97(14) . . ?
C25 C24 C23 121.93(14) . . ?
F6 C25 C24 118.57(14) . . ?
F6 C25 C26 119.48(16) . . ?
C24 C25 C26 121.95(16) . . ?
C27 C26 C25 116.80(16) . . ?
C27 C26 H26 121.6 . . ?
C25 C26 H26 121.6 . . ?
F7 C27 C26 119.47(15) . . ?
F7 C27 C28 118.58(16) . . ?
C26 C27 C28 121.93(14) . . ?
F8 C28 C27 118.90(13) . . ?
F8 C28 C23 119.29(15) . . ?
C27 C28 C23 121.80(16) . . ?
C34 C29 C30 118.33(12) . . ?
C34 C29 P2 124.18(11) . . ?
C30 C29 P2 117.48(11) . . ?
C31 C30 C29 120.90(14) . . ?
C31 C30 H30 119.6 . . ?
C29 C30 H30 119.6 . . ?
C32 C31 C30 120.14(14) . . ?
C32 C31 H31 119.9 . . ?
C30 C31 H31 119.9 . . ?
C33 C32 C31 119.52(13) . . ?
C33 C32 H32 120.2 . . ?
C31 C32 H32 120.2 . . ?
C32 C33 C34 120.43(14) . . ?
C32 C33 H33 119.8 . . ?
C34 C33 H33 119.8 . . ?
C33 C34 C29 120.67(14) . . ?
C33 C34 H34 119.7 . . ?
C29 C34 H34 119.7 . . ?
C40 C35 C36 119.22(13) . . ?
C40 C35 P2 120.67(11) . . ?
C36 C35 P2 120.11(11) . . ?
C37 C36 C35 120.40(14) . . ?
C37 C36 H36 119.8 . . ?
C35 C36 H36 119.8 . . ?
C36 C37 C38 120.11(14) . . ?
C36 C37 H37 119.9 . . ?
C38 C37 H37 119.9 . . ?
C39 C38 C37 119.93(14) . . ?
C39 C38 H38 120.0 . . ?
C37 C38 H38 120.0 . . ?
C38 C39 C40 120.30(14) . . ?
C38 C39 H39 119.8 . . ?
C40 C39 H39 119.8 . . ?
C35 C40 C39 120.04(13) . . ?
C35 C40 H40 120.0 . . ?
C39 C40 H40 120.0 . . ?

loop_
_geom_bond_atom_site_label_1
_geom_bond_atom_site_label_2
_geom_bond_distance
_geom_bond_site_symmetry_2
_geom_bond_publ_flag
Rh1 P1 2.1996(4) . ?
Rh1 P2 2.2539(4) . ?
Rh1 S1 2.3160(4) . ?
Rh1 Cl1 2.3924(3) . ?
S1 C3 1.7890(14) . ?
S1 C1 1.8306(15) . ?
S2 C23 1.7653(17) . ?
S2 C22 1.8218(16) . ?
P1 C9 1.8308(14) . ?
P1 C15 1.8311(15) . ?
P1 C2 1.8553(15) . ?
P2 C35 1.8279(15) . ?
P2 C29 1.8291(13) . ?
P2 C21 1.8450(15) . ?
F1 C4 1.3468(15) . ?
F2 C5 1.3496(18) . ?
F3 C7 1.3441(16) . ?
F4 C8 1.3373(18) . ?
F5 C24 1.3524(17) . ?
F6 C25 1.351(2) . ?
F7 C27 1.3470(17) . ?
F8 C28 1.346(2) . ?
C1 C2 1.521(2) . ?
C1 H1A 0.9900 . ?
C1 H1B 0.9900 . ?
C2 H2A 0.9900 . ?
C2 H2B 0.9900 . ?
C3 C4 1.388(2) . ?
C3 C8 1.3948(19) . ?
C4 C5 1.384(2) . ?
C5 C6 1.379(2) . ?
C6 C7 1.369(2) . ?
C6 H6 0.9500 . ?
C7 C8 1.384(2) . ?
C9 C14 1.394(2) . ?
C9 C10 1.397(2) . ?
C10 C11 1.388(2) . ?
C10 H10 0.9500 . ?
C11 C12 1.384(2) . ?
C11 H11 0.9500 . ?
C12 C13 1.388(2) . ?
C12 H12 0.9500 . ?
C13 C14 1.394(2) . ?
C13 H13 0.9500 . ?
C14 H14 0.9500 . ?
C15 C16 1.4001(19) . ?
C15 C20 1.401(2) . ?
C16 C17 1.392(2) . ?
C16 H16 0.9500 . ?
C17 C18 1.382(2) . ?
C17 H17 0.9500 . ?
C18 C19 1.394(2) . ?
C18 H18 0.9500 . ?
C19 C20 1.388(2) . ?
C19 H19 0.9500 . ?
C20 H20 0.9500 . ?
C21 C22 1.530(2) . ?
C21 H21A 0.9900 . ?
C21 H21B 0.9900 . ?
C22 H22A 0.9900 . ?
C22 H22B 0.9900 . ?
C23 C24 1.395(2) . ?
C23 C28 1.398(2) . ?
C24 C25 1.373(2) . ?
C25 C26 1.380(2) . ?
C26 C27 1.375(3) . ?
C26 H26 0.9500 . ?
C27 C28 1.377(2) . ?
C29 C34 1.393(2) . ?
C29 C30 1.3944(19) . ?
C30 C31 1.3904(19) . ?
C30 H30 0.9500 . ?
C31 C32 1.385(2) . ?
C31 H31 0.9500 . ?
C32 C33 1.383(2) . ?
C32 H32 0.9500 . ?
C33 C34 1.391(2) . ?
C33 H33 0.9500 . ?
C34 H34 0.9500 . ?
C35 C40 1.390(2) . ?
C35 C36 1.403(2) . ?
C36 C37 1.386(2) . ?
C36 H36 0.9500 . ?
C37 C38 1.388(2) . ?
C37 H37 0.9500 . ?
C38 C39 1.386(2) . ?
C38 H38 0.9500 . ?
C39 C40 1.397(2) . ?
C39 H39 0.9500 . ?
C40 H40 0.9500 . ?

loop_
_geom_torsion_atom_site_label_1
_geom_torsion_atom_site_label_2
_geom_torsion_atom_site_label_3
_geom_torsion_atom_site_label_4
_geom_torsion
_geom_torsion_site_symmetry_1
_geom_torsion_site_symmetry_2
_geom_torsion_site_symmetry_3
_geom_torsion_site_symmetry_4
_geom_torsion_publ_flag
P1 Rh1 S1 C3 -111.01(5) . . . . ?
P2 Rh1 S1 C3 86.00(12) . . . . ?
Cl1 Rh1 S1 C3 66.42(5) . . . . ?
P1 Rh1 S1 C1 -0.89(5) . . . . ?
P2 Rh1 S1 C1 -163.88(11) . . . . ?
Cl1 Rh1 S1 C1 176.55(6) . . . . ?
P2 Rh1 P1 C9 87.86(5) . . . . ?
S1 Rh1 P1 C9 -90.07(5) . . . . ?
Cl1 Rh1 P1 C9 -106.10(10) . . . . ?
P2 Rh1 P1 C15 -45.30(6) . . . . ?
S1 Rh1 P1 C15 136.77(6) . . . . ?
Cl1 Rh1 P1 C15 120.75(10) . . . . ?
P2 Rh1 P1 C2 -159.40(5) . . . . ?
S1 Rh1 P1 C2 22.67(5) . . . . ?
Cl1 Rh1 P1 C2 6.65(11) . . . . ?
P1 Rh1 P2 C35 -119.52(5) . . . . ?
S1 Rh1 P2 C35 43.23(13) . . . . ?
Cl1 Rh1 P2 C35 62.70(5) . . . . ?
P1 Rh1 P2 C29 3.78(6) . . . . ?
S1 Rh1 P2 C29 166.53(11) . . . . ?
Cl1 Rh1 P2 C29 -173.99(6) . . . . ?
P1 Rh1 P2 C21 125.22(5) . . . . ?
S1 Rh1 P2 C21 -72.03(13) . . . . ?
Cl1 Rh1 P2 C21 -52.56(5) . . . . ?
C3 S1 C1 C2 88.22(11) . . . . ?
Rh1 S1 C1 C2 -27.04(11) . . . . ?
S1 C1 C2 P1 46.77(12) . . . . ?
C9 P1 C2 C1 77.04(11) . . . . ?
C15 P1 C2 C1 -175.08(10) . . . . ?
Rh1 P1 C2 C1 -46.04(11) . . . . ?
C1 S1 C3 C4 -80.80(14) . . . . ?
Rh1 S1 C3 C4 32.17(14) . . . . ?
C1 S1 C3 C8 102.46(12) . . . . ?
Rh1 S1 C3 C8 -144.56(11) . . . . ?
C8 C3 C4 F1 -179.90(13) . . . . ?
S1 C3 C4 F1 3.3(2) . . . . ?
C8 C3 C4 C5 0.3(2) . . . . ?
S1 C3 C4 C5 -176.46(12) . . . . ?
F1 C4 C5 F2 -1.5(2) . . . . ?
C3 C4 C5 F2 178.33(13) . . . . ?
F1 C4 C5 C6 179.28(13) . . . . ?
C3 C4 C5 C6 -0.9(2) . . . . ?
F2 C5 C6 C7 -178.37(14) . . . . ?
C4 C5 C6 C7 0.9(2) . . . . ?
C5 C6 C7 F3 -179.99(14) . . . . ?
C5 C6 C7 C8 -0.3(2) . . . . ?
F3 C7 C8 F4 -0.3(2) . . . . ?
C6 C7 C8 F4 179.99(14) . . . . ?
F3 C7 C8 C3 179.41(14) . . . . ?
C6 C7 C8 C3 -0.3(2) . . . . ?
C4 C3 C8 F4 179.98(13) . . . . ?
S1 C3 C8 F4 -3.00(19) . . . . ?
C4 C3 C8 C7 0.3(2) . . . . ?
S1 C3 C8 C7 177.31(12) . . . . ?
C15 P1 C9 C14 121.58(12) . . . . ?
C2 P1 C9 C14 -134.38(12) . . . . ?
Rh1 P1 C9 C14 -19.16(13) . . . . ?
C15 P1 C9 C10 -60.22(13) . . . . ?
C2 P1 C9 C10 43.81(13) . . . . ?
Rh1 P1 C9 C10 159.04(10) . . . . ?
C14 C9 C10 C11 -0.3(2) . . . . ?
P1 C9 C10 C11 -178.51(12) . . . . ?
C9 C10 C11 C12 -1.6(2) . . . . ?
C10 C11 C12 C13 1.7(2) . . . . ?
C11 C12 C13 C14 0.1(2) . . . . ?
C12 C13 C14 C9 -2.0(2) . . . . ?
C10 C9 C14 C13 2.1(2) . . . . ?
P1 C9 C14 C13 -179.68(12) . . . . ?
C9 P1 C15 C16 -8.42(14) . . . . ?
C2 P1 C15 C16 -113.60(13) . . . . ?
Rh1 P1 C15 C16 129.36(11) . . . . ?
C9 P1 C15 C20 172.53(11) . . . . ?
C2 P1 C15 C20 67.34(13) . . . . ?
Rh1 P1 C15 C20 -49.70(13) . . . . ?
C20 C15 C16 C17 -0.6(2) . . . . ?
P1 C15 C16 C17 -179.68(12) . . . . ?
C15 C16 C17 C18 -0.4(2) . . . . ?
C16 C17 C18 C19 1.0(2) . . . . ?
C17 C18 C19 C20 -0.5(2) . . . . ?
C18 C19 C20 C15 -0.5(2) . . . . ?
C16 C15 C20 C19 1.1(2) . . . . ?
P1 C15 C20 C19 -179.80(12) . . . . ?
C35 P2 C21 C22 -169.88(10) . . . . ?
C29 P2 C21 C22 86.13(11) . . . . ?
Rh1 P2 C21 C22 -46.03(11) . . . . ?
P2 C21 C22 S2 -171.23(8) . . . . ?
C23 S2 C22 C21 -168.16(10) . . . . ?
C22 S2 C23 C24 -43.45(16) . . . . ?
C22 S2 C23 C28 140.00(13) . . . . ?
C28 C23 C24 F5 178.95(14) . . . . ?
S2 C23 C24 F5 2.3(2) . . . . ?
C28 C23 C24 C25 -0.2(2) . . . . ?
S2 C23 C24 C25 -176.82(13) . . . . ?
F5 C24 C25 F6 2.5(2) . . . . ?
C23 C24 C25 F6 -178.34(14) . . . . ?
F5 C24 C25 C26 -177.90(15) . . . . ?
C23 C24 C25 C26 1.2(3) . . . . ?
F6 C25 C26 C27 178.90(15) . . . . ?
C24 C25 C26 C27 -0.7(2) . . . . ?
C25 C26 C27 F7 -179.38(15) . . . . ?
C25 C26 C27 C28 -0.9(2) . . . . ?
F7 C27 C28 F8 -0.5(2) . . . . ?
C26 C27 C28 F8 -178.96(15) . . . . ?
F7 C27 C28 C23 -179.50(14) . . . . ?
C26 C27 C28 C23 2.0(3) . . . . ?
C24 C23 C28 F8 179.58(14) . . . . ?
S2 C23 C28 F8 -3.5(2) . . . . ?
C24 C23 C28 C27 -1.4(2) . . . . ?
S2 C23 C28 C27 175.48(13) . . . . ?
C35 P2 C29 C34 -116.48(13) . . . . ?
C21 P2 C29 C34 -10.82(14) . . . . ?
Rh1 P2 C29 C34 113.12(12) . . . . ?
C35 P2 C29 C30 62.47(12) . . . . ?
C21 P2 C29 C30 168.14(11) . . . . ?
Rh1 P2 C29 C30 -67.92(12) . . . . ?
C34 C29 C30 C31 -1.2(2) . . . . ?
P2 C29 C30 C31 179.78(11) . . . . ?
C29 C30 C31 C32 0.3(2) . . . . ?
C30 C31 C32 C33 0.7(2) . . . . ?
C31 C32 C33 C34 -0.7(2) . . . . ?
C32 C33 C34 C29 -0.2(2) . . . . ?
C30 C29 C34 C33 1.2(2) . . . . ?
P2 C29 C34 C33 -179.86(12) . . . . ?
C29 P2 C35 C40 -135.61(11) . . . . ?
C21 P2 C35 C40 117.63(12) . . . . ?
Rh1 P2 C35 C40 -1.38(12) . . . . ?
C29 P2 C35 C36 44.26(12) . . . . ?
C21 P2 C35 C36 -62.50(12) . . . . ?
Rh1 P2 C35 C36 178.49(9) . . . . ?
C40 C35 C36 C37 -0.5(2) . . . . ?
P2 C35 C36 C37 179.61(11) . . . . ?
C35 C36 C37 C38 0.6(2) . . . . ?
C36 C37 C38 C39 -0.4(2) . . . . ?
C37 C38 C39 C40 0.1(2) . . . . ?
C36 C35 C40 C39 0.2(2) . . . . ?
P2 C35 C40 C39 -179.92(10) . . . . ?
C38 C39 C40 C35 0.0(2) . . . . ?
